data_4500300
loop_
_publ_author_name
'Su, Zhi'
'Fan, Jian'
'Chen, Min'
'Okamura, Taka-aki'
'Sun, Wei-Yin'

_publ_section_title
;
 Syntheses, Characterization, and Properties of Three-Dimensional Pillared
 Frameworks with Entanglement
;
_journal_issue 4
_journal_name_full 'Crystal Growth &amp; Design'
_journal_page_first 1159
_journal_paper_doi 10.1021/cg101365v
_journal_volume 11
_journal_year 2011
_chemical_formula_moiety 'C54 H40 Co3 N8 O15 '
_chemical_formula_sum 'C54 H40 Co3 N8 O15'
_chemical_formula_weight 1217.73
_chemical_name_systematic
; 
[Co3(G1)2(DPA)2(OH2)2]-H2O 
;
_space_group_IT_number 29
_symmetry_cell_setting orthorhombic
_symmetry_Int_Tables_number 29
_symmetry_space_group_name_Hall 'P 2c -2ac'
_symmetry_space_group_name_H-M 'P c a 21'
_atom_sites_solution_hydrogens geom
_atom_sites_solution_primary direct
_atom_sites_solution_secondary difmap
_audit_creation_date 2010-04-13
_audit_creation_method SHELXL-97
_cell_angle_alpha 90.00
_cell_angle_beta 90.00
_cell_angle_gamma 90.00
_cell_formula_units_Z 4
_cell_length_a 18.8457(16)
_cell_length_b 13.6944(16)
_cell_length_c 20.315(2)
_cell_measurement_reflns_used 41905
_cell_measurement_temperature 200
_cell_measurement_theta_max 27.5
_cell_measurement_theta_min 3.0
_cell_volume 5242.9(9)
_computing_structure_refinement 'SHELXL-97 (Sheldrick, 1997)'
_computing_structure_solution 'SIR92 (Altomare et al., 1994)'
_diffrn_ambient_temperature 200
_diffrn_detector_area_resol_mean 10.00
_diffrn_measured_fraction_theta_full 0.997
_diffrn_measured_fraction_theta_max 0.997
_diffrn_measurement_device_type 'Rigaku RAXIS-RAPID II'
_diffrn_measurement_method \w
_diffrn_radiation_source
;
 MicroMax-007HF microfocus rotating anode X-ray generator
;
_diffrn_radiation_type MoK\a
_diffrn_radiation_wavelength 0.71075
_diffrn_reflns_av_R_equivalents 0.0624
_diffrn_reflns_av_sigmaI/netI 0.0504
_diffrn_reflns_limit_h_max 22
_diffrn_reflns_limit_h_min -20
_diffrn_reflns_limit_k_max 16
_diffrn_reflns_limit_k_min -16
_diffrn_reflns_limit_l_max 24
_diffrn_reflns_limit_l_min -24
_diffrn_reflns_number 39498
_diffrn_reflns_theta_full 25.00
_diffrn_reflns_theta_max 25.00
_diffrn_reflns_theta_min 3.17
_exptl_absorpt_coefficient_mu 1.016
_exptl_absorpt_correction_T_max 0.9509
_exptl_absorpt_correction_T_min 0.8226
_exptl_absorpt_correction_type multi-scan
_exptl_absorpt_process_details
;
    Higashi, T. (1995). Program for Absorption Correction.
    Rigaku Corporation, Tokyo, Japan.
;
_exptl_crystal_colour pink
_exptl_crystal_density_diffrn 1.543
_exptl_crystal_density_method 'not measured'
_exptl_crystal_description block
_exptl_crystal_F_000 2484
_exptl_crystal_size_max 0.20
_exptl_crystal_size_mid 0.10
_exptl_crystal_size_min 0.05
_refine_diff_density_max 3.640
_refine_diff_density_min -0.632
_refine_diff_density_rms 0.150
_refine_ls_abs_structure_details 'Flack H D (1983), Acta Cryst. A39, 876-881'
_refine_ls_abs_structure_Flack 0.444(19)
_refine_ls_extinction_method none
_refine_ls_goodness_of_fit_ref 1.062
_refine_ls_hydrogen_treatment constr
_refine_ls_matrix_type full
_refine_ls_number_parameters 716
_refine_ls_number_reflns 9229
_refine_ls_number_restraints 1
_refine_ls_restrained_S_all 1.062
_refine_ls_R_factor_all 0.0781
_refine_ls_R_factor_gt 0.0736
_refine_ls_shift/su_max 0.001
_refine_ls_shift/su_mean 0.000
_refine_ls_structure_factor_coef Fsqd
_refine_ls_weighting_details 'calc w=1/[\s^2^(Fo^2^)+(0.1499P)^2^+3.1232P] where P=(Fo^2^+2Fc^2^)/3'
_refine_ls_weighting_scheme calc
_refine_ls_wR_factor_gt 0.1869
_refine_ls_wR_factor_ref 0.1928
_reflns_number_gt 8453
_reflns_number_total 9229
_reflns_threshold_expression I>2\s(I)
_cod_data_source_file cg101365v_si_002.cif
_cod_data_source_block 2
_cod_database_code 4500300

loop_
_symmetry_equiv_pos_as_xyz
'x, y, z'
'-x+1/2, y, z+1/2'
'x+1/2, -y, z'
'-x, -y, z+1/2'

loop_
_atom_site_label
_atom_site_type_symbol
_atom_site_fract_x
_atom_site_fract_y
_atom_site_fract_z
_atom_site_U_iso_or_equiv
_atom_site_adp_type
_atom_site_occupancy
_atom_site_symmetry_multiplicity
_atom_site_calc_flag
_atom_site_refinement_flags
Co1 Co 0.59898(4) 0.57510(5) 0.55811(4) 0.0213(2) Uani 1 1 d .
Co2 Co 0.63353(4) 0.74879(6) 0.65902(5) 0.01872(19) Uani 1 1 d .
Co3 Co 0.66618(4) 0.92149(5) 0.75990(4) 0.0190(2) Uani 1 1 d .
O1 O 0.5828(2) -0.1392(3) 0.6170(2) 0.0227(9) Uani 1 1 d .
O2 O 0.5898(2) -0.0251(3) 0.6964(2) 0.0248(9) Uani 1 1 d .
O3 O 0.6707(2) 0.5256(3) 0.6263(2) 0.0278(10) Uani 1 1 d .
O4 O 0.6857(2) 0.6377(3) 0.7038(2) 0.0229(9) Uani 1 1 d .
O5 O 0.6127(2) 0.7879(3) 0.7628(2) 0.0235(8) Uani 1 1 d .
O6 O 0.6580(3) 0.7280(4) 0.8555(2) 0.0428(13) Uani 1 1 d .
O7 O 0.5446(2) 0.6587(3) 0.6362(2) 0.0259(9) Uani 1 1 d .
O8 O 0.4401(3) 0.6728(5) 0.5852(3) 0.0542(15) Uani 1 1 d .
O9 O 0.6532(2) 0.7100(3) 0.5536(2) 0.0238(9) Uani 1 1 d .
O10 O 0.6100(3) 0.7664(4) 0.4577(3) 0.0460(14) Uani 1 1 d .
O11 O 0.7225(2) 0.8391(3) 0.6802(2) 0.0210(9) Uani 1 1 d .
O12 O 0.8294(2) 0.8334(4) 0.7265(2) 0.0384(12) Uani 1 1 d .
O13 O 0.5239(3) 0.6152(4) 0.4879(3) 0.0409(12) Uani 1 1 d .
O14 O 0.7446(3) 0.8801(4) 0.8272(2) 0.0380(11) Uani 1 1 d .
O15 O 0.9239(5) 0.7525(6) 0.8200(4) 0.098(3) Uani 1 1 d .
N11 N 0.5195(3) 0.2887(4) 0.5866(3) 0.0266(11) Uani 1 1 d .
N12 N 0.5474(3) 0.4408(4) 0.5782(3) 0.0293(8) Uani 1 1 d .
N31 N 0.4612(3) 0.0286(4) 0.4274(3) 0.0264(11) Uani 1 1 d .
N32 N 0.3968(3) 0.0243(4) 0.3381(3) 0.0258(12) Uani 1 1 d .
N111 N 0.7399(3) 0.2068(3) 0.7279(3) 0.0240(11) Uani 1 1 d .
N112 N 0.7168(3) 0.0510(4) 0.7347(3) 0.0293(8) Uani 1 1 d .
N131 N 0.7872(3) 0.4468(4) 0.8969(3) 0.0313(12) Uani 1 1 d .
N132 N 0.8379(3) 0.5044(4) 0.9867(3) 0.0298(13) Uani 1 1 d .
C1 C 0.5147(3) 0.1858(4) 0.5694(3) 0.0230(13) Uani 1 1 d .
C2 C 0.4881(3) 0.1579(5) 0.5072(3) 0.0261(13) Uani 1 1 d .
H1 H 0.4704 0.2056 0.4775 0.031 Uiso 1 1 calc R
C3 C 0.4882(3) 0.0592(5) 0.4902(3) 0.0243(13) Uani 1 1 d .
C4 C 0.5136(3) -0.0099(5) 0.5347(3) 0.0226(13) Uani 1 1 d .
H2 H 0.5127 -0.0773 0.5236 0.027 Uiso 1 1 calc R
C5 C 0.5400(3) 0.0197(5) 0.5948(3) 0.0248(13) Uani 1 1 d .
C6 C 0.5415(3) 0.1197(4) 0.6113(3) 0.0222(12) Uani 1 1 d .
H3 H 0.5614 0.1402 0.6520 0.027 Uiso 1 1 calc R
C11 C 0.5346(3) 0.3638(4) 0.5469(3) 0.0285(14) Uani 1 1 d .
H4 H 0.5355 0.3594 0.5002 0.034 Uiso 1 1 calc R
C12 C 0.5335(3) 0.4178(4) 0.6467(3) 0.0269(13) Uani 1 1 d .
H5 H 0.5351 0.4623 0.6826 0.032 Uiso 1 1 calc R
C13 C 0.5180(3) 0.3225(4) 0.6504(4) 0.0271(14) Uani 1 1 d .
H6 H 0.5079 0.2859 0.6891 0.032 Uiso 1 1 calc R
C31 C 0.4078(3) 0.0694(4) 0.3938(3) 0.0261(13) Uani 1 1 d .
H7 H 0.3812 0.1241 0.4086 0.031 Uiso 1 1 calc R
C32 C 0.4430(4) -0.0523(6) 0.3375(3) 0.0357(16) Uani 1 1 d .
H8 H 0.4459 -0.0997 0.3034 0.043 Uiso 1 1 calc R
C33 C 0.4841(4) -0.0516(5) 0.3921(4) 0.0360(15) Uani 1 1 d .
H9 H 0.5206 -0.0963 0.4036 0.043 Uiso 1 1 calc R
C51 C 0.5734(3) -0.0555(4) 0.6397(3) 0.0186(12) Uani 1 1 d .
C101 C 0.7452(3) 0.3075(4) 0.7471(3) 0.0236(13) Uani 1 1 d .
C102 C 0.7715(3) 0.3300(4) 0.8100(3) 0.0254(13) Uani 1 1 d .
H10 H 0.7898 0.2805 0.8380 0.030 Uiso 1 1 calc R
C103 C 0.7700(4) 0.4269(5) 0.8297(3) 0.0286(14) Uani 1 1 d .
C104 C 0.7472(4) 0.5005(4) 0.7892(3) 0.0267(13) Uani 1 1 d .
H11 H 0.7475 0.5663 0.8041 0.032 Uiso 1 1 calc R
C105 C 0.7233(3) 0.4780(4) 0.7258(3) 0.0239(13) Uani 1 1 d .
C106 C 0.7215(3) 0.3794(4) 0.7054(3) 0.0233(13) Uani 1 1 d .
H12 H 0.7039 0.3630 0.6630 0.028 Uiso 1 1 calc R
C111 C 0.7240(3) 0.1311(4) 0.7673(3) 0.0258(13) Uani 1 1 d .
H13 H 0.7187 0.1361 0.8137 0.031 Uiso 1 1 calc R
C112 C 0.7293(3) 0.0758(4) 0.6690(3) 0.0261(14) Uani 1 1 d .
H14 H 0.7280 0.0319 0.6329 0.031 Uiso 1 1 calc R
C113 C 0.7435(3) 0.1721(4) 0.6652(3) 0.0225(12) Uani 1 1 d .
H15 H 0.7539 0.2084 0.6265 0.027 Uiso 1 1 calc R
C121 C 0.7696(3) 0.8471(5) 0.5386(3) 0.0283(14) Uani 1 1 d .
C131 C 0.8325(4) 0.5124(5) 0.9217(3) 0.0308(14) Uani 1 1 d .
H16 H 0.8576 0.5589 0.8961 0.037 Uiso 1 1 calc R
C132 C 0.7911(5) 0.4301(5) 1.0027(4) 0.047(2) Uani 1 1 d .
H17 H 0.7810 0.4097 1.0464 0.056 Uiso 1 1 calc R
C133 C 0.7620(5) 0.3908(6) 0.9489(4) 0.047(2) Uani 1 1 d .
H18 H 0.7309 0.3363 0.9467 0.057 Uiso 1 1 calc R
C151 C 0.6914(3) 0.5537(4) 0.6811(3) 0.0198(12) Uani 1 1 d .
C211 C 0.4668(4) 0.7462(5) 0.7504(4) 0.0404(19) Uani 1 1 d .
C212 C 0.4553(3) 0.7628(5) 0.6847(4) 0.0353(16) Uani 1 1 d .
C213 C 0.4210(3) 0.8472(5) 0.6634(5) 0.0433(18) Uani 1 1 d .
H19 H 0.4115 0.8571 0.6179 0.052 Uiso 1 1 calc R
C214 C 0.4008(4) 0.9173(6) 0.7099(6) 0.055(3) Uani 1 1 d .
H20 H 0.3785 0.9761 0.6963 0.066 Uiso 1 1 calc R
C215 C 0.4136(4) 0.8999(6) 0.7764(5) 0.056(3) Uani 1 1 d .
H21 H 0.4002 0.9473 0.8082 0.067 Uiso 1 1 calc R
C216 C 0.4452(4) 0.8156(6) 0.7961(5) 0.047(2) Uani 1 1 d .
H22 H 0.4525 0.8039 0.8417 0.057 Uiso 1 1 calc R
C217 C 0.4810(3) 0.6929(5) 0.6310(4) 0.0326(16) Uani 1 1 d .
C221 C 0.4963(4) 0.6518(5) 0.7765(4) 0.0365(17) Uani 1 1 d .
C222 C 0.5608(4) 0.6443(5) 0.8086(3) 0.0352(16) Uani 1 1 d .
C223 C 0.5792(6) 0.5562(6) 0.8409(4) 0.053(2) Uani 1 1 d .
H23 H 0.6218 0.5518 0.8657 0.064 Uiso 1 1 calc R
C224 C 0.5337(7) 0.4758(6) 0.8357(5) 0.066(3) Uani 1 1 d .
H24 H 0.5465 0.4157 0.8559 0.079 Uiso 1 1 calc R
C225 C 0.4710(6) 0.4825(7) 0.8019(5) 0.065(3) Uani 1 1 d .
H25 H 0.4406 0.4274 0.7983 0.078 Uiso 1 1 calc R
C226 C 0.4530(5) 0.5674(6) 0.7742(4) 0.048(2) Uani 1 1 d .
H26 H 0.4088 0.5714 0.7517 0.058 Uiso 1 1 calc R
C227 C 0.6157(4) 0.7244(5) 0.8098(3) 0.0295(14) Uani 1 1 d .
C232 C 0.7042(4) 0.8539(5) 0.5074(3) 0.0309(14) Uani 1 1 d .
C233 C 0.6863(5) 0.9421(6) 0.4769(4) 0.0410(18) Uani 1 1 d .
H27 H 0.6425 0.9468 0.4539 0.049 Uiso 1 1 calc R
C234 C 0.7303(5) 1.0219(5) 0.4795(4) 0.044(2) Uani 1 1 d .
H28 H 0.7174 1.0810 0.4580 0.053 Uiso 1 1 calc R
C235 C 0.7931(5) 1.0155(6) 0.5133(4) 0.045(2) Uani 1 1 d .
H29 H 0.8231 1.0711 0.5163 0.054 Uiso 1 1 calc R
C236 C 0.8136(4) 0.9279(5) 0.5433(4) 0.0335(16) Uani 1 1 d .
H30 H 0.8572 0.9239 0.5666 0.040 Uiso 1 1 calc R
C237 C 0.6530(4) 0.7705(5) 0.5050(3) 0.0289(14) Uani 1 1 d .
C241 C 0.7992(3) 0.7524(4) 0.5646(3) 0.0253(13) Uani 1 1 d .
C242 C 0.8106(3) 0.7359(5) 0.6324(3) 0.0270(14) Uani 1 1 d .
C243 C 0.8425(3) 0.6503(5) 0.6515(4) 0.0336(15) Uani 1 1 d .
H31 H 0.8522 0.6403 0.6969 0.040 Uiso 1 1 calc R
C244 C 0.8609(4) 0.5782(6) 0.6070(4) 0.0402(18) Uani 1 1 d .
H32 H 0.8805 0.5181 0.6217 0.048 Uiso 1 1 calc R
C245 C 0.8505(4) 0.5952(6) 0.5411(4) 0.0421(19) Uani 1 1 d .
H33 H 0.8640 0.5469 0.5099 0.051 Uiso 1 1 calc R
C246 C 0.8210(4) 0.6800(6) 0.5199(4) 0.0372(16) Uani 1 1 d .
H34 H 0.8150 0.6906 0.4740 0.045 Uiso 1 1 calc R
C247 C 0.7864(3) 0.8093(5) 0.6827(3) 0.0255(14) Uani 1 1 d .

loop_
_atom_site_aniso_label
_atom_site_aniso_U_11
_atom_site_aniso_U_22
_atom_site_aniso_U_33
_atom_site_aniso_U_23
_atom_site_aniso_U_13
_atom_site_aniso_U_12
Co1 0.0324(4) 0.0145(4) 0.0170(4) -0.0022(3) -0.0022(3) 0.0001(3)
Co2 0.0263(4) 0.0127(3) 0.0171(3) 0.0000(2) -0.0026(3) 0.0014(3)
Co3 0.0259(4) 0.0165(4) 0.0146(4) -0.0006(3) 0.0006(3) 0.0005(3)
O1 0.032(2) 0.015(2) 0.021(2) -0.0023(17) -0.0061(18) 0.0003(17)
O2 0.032(2) 0.024(2) 0.018(2) -0.0018(19) -0.0060(17) 0.0026(17)
O3 0.040(2) 0.024(2) 0.020(2) 0.0014(19) -0.0055(18) 0.0030(18)
O4 0.030(2) 0.017(2) 0.021(2) 0.0036(17) -0.0037(18) 0.0046(18)
O5 0.031(2) 0.019(2) 0.021(2) -0.0001(19) 0.0045(19) -0.0005(17)
O6 0.063(3) 0.039(3) 0.026(3) 0.010(2) -0.004(3) 0.011(3)
O7 0.026(2) 0.020(2) 0.031(2) -0.0020(18) 0.0017(19) -0.0013(17)
O8 0.036(3) 0.065(4) 0.062(3) -0.022(3) -0.011(3) 0.007(3)
O9 0.033(2) 0.017(2) 0.021(2) 0.0016(19) 0.0021(19) 0.0053(17)
O10 0.054(3) 0.054(3) 0.031(3) 0.012(2) -0.017(3) -0.014(3)
O11 0.026(2) 0.013(2) 0.023(2) 0.0004(16) -0.0003(17) 0.0027(16)
O12 0.027(2) 0.054(3) 0.035(3) -0.011(2) -0.007(2) -0.001(2)
O13 0.042(3) 0.039(3) 0.042(3) 0.003(2) -0.017(2) -0.001(2)
O14 0.050(3) 0.041(3) 0.022(2) -0.008(2) -0.008(2) 0.009(2)
O15 0.127(7) 0.095(6) 0.071(5) -0.026(4) -0.044(5) 0.063(5)
N11 0.033(3) 0.019(3) 0.028(3) -0.006(2) -0.004(2) -0.003(2)
N12 0.0352(18) 0.0133(15) 0.039(2) 0.0166(15) -0.0230(16) -0.0138(14)
N31 0.031(3) 0.024(3) 0.024(3) 0.002(2) -0.006(2) 0.001(2)
N32 0.027(3) 0.026(3) 0.025(3) -0.004(2) -0.001(2) 0.000(2)
N111 0.033(3) 0.014(2) 0.025(3) 0.001(2) 0.002(2) 0.007(2)
N112 0.0352(18) 0.0133(15) 0.039(2) 0.0166(15) -0.0230(16) -0.0138(14)
N131 0.050(3) 0.025(3) 0.019(3) 0.000(2) -0.009(2) 0.001(2)
N132 0.062(4) 0.013(3) 0.015(3) -0.0026(19) -0.006(2) 0.000(2)
C1 0.024(3) 0.016(3) 0.029(3) -0.002(2) -0.008(3) 0.003(2)
C2 0.031(3) 0.024(3) 0.024(3) 0.002(3) -0.006(3) 0.008(3)
C3 0.025(3) 0.023(3) 0.025(3) 0.001(3) 0.000(3) 0.000(2)
C4 0.032(3) 0.020(3) 0.017(3) 0.003(2) -0.004(2) 0.000(3)
C5 0.031(3) 0.021(3) 0.023(3) 0.003(3) -0.009(3) -0.001(2)
C6 0.026(3) 0.019(3) 0.021(3) 0.004(2) -0.005(2) 0.003(2)
C11 0.033(3) 0.017(3) 0.036(4) -0.002(3) 0.000(3) 0.001(2)
C12 0.035(3) 0.022(3) 0.024(3) -0.002(2) 0.004(3) 0.002(2)
C13 0.028(3) 0.021(3) 0.032(4) -0.002(3) 0.004(3) -0.006(2)
C31 0.036(3) 0.023(3) 0.019(3) 0.003(2) -0.007(3) 0.008(2)
C32 0.047(4) 0.040(4) 0.020(3) -0.005(3) -0.002(3) 0.000(3)
C33 0.040(4) 0.034(4) 0.034(4) -0.005(3) -0.002(3) 0.012(3)
C51 0.022(3) 0.011(3) 0.022(3) 0.001(2) -0.001(2) -0.002(2)
C101 0.030(3) 0.017(3) 0.023(3) -0.004(2) 0.003(2) 0.004(2)
C102 0.039(3) 0.012(3) 0.025(3) 0.002(2) -0.008(3) 0.005(2)
C103 0.040(4) 0.029(3) 0.017(3) 0.000(3) -0.006(3) -0.002(3)
C104 0.042(3) 0.013(3) 0.026(3) -0.005(2) -0.005(3) 0.002(3)
C105 0.033(3) 0.016(3) 0.022(3) -0.003(3) -0.005(3) -0.003(2)
C106 0.028(3) 0.016(3) 0.026(3) -0.002(2) -0.008(3) 0.000(2)
C111 0.034(3) 0.026(3) 0.017(3) 0.002(3) -0.002(3) 0.006(2)
C112 0.032(3) 0.021(3) 0.025(3) -0.003(2) 0.002(3) 0.001(2)
C113 0.032(3) 0.017(3) 0.018(3) 0.000(2) 0.004(3) 0.003(2)
C121 0.028(3) 0.033(4) 0.025(3) 0.001(3) 0.008(3) -0.003(3)
C131 0.044(4) 0.028(4) 0.020(3) -0.002(3) 0.003(3) -0.007(3)
C132 0.083(6) 0.028(4) 0.029(4) 0.004(3) -0.006(4) -0.032(4)
C133 0.082(6) 0.032(4) 0.027(4) 0.001(3) -0.003(4) -0.022(4)
C151 0.026(3) 0.017(3) 0.016(3) 0.003(2) 0.004(2) 0.004(2)
C211 0.032(4) 0.031(4) 0.059(5) -0.013(3) 0.016(4) -0.007(3)
C212 0.022(3) 0.035(4) 0.049(4) -0.010(3) 0.009(3) -0.008(3)
C213 0.021(3) 0.039(4) 0.070(5) -0.001(4) 0.000(4) 0.003(3)
C214 0.028(4) 0.039(5) 0.097(8) -0.013(5) 0.001(4) 0.004(3)
C215 0.031(4) 0.049(5) 0.089(8) -0.040(5) 0.019(4) -0.002(3)
C216 0.035(4) 0.043(4) 0.065(5) -0.022(4) 0.013(4) 0.000(3)
C217 0.023(3) 0.023(3) 0.052(4) -0.011(3) 0.007(3) -0.001(3)
C221 0.048(4) 0.024(3) 0.037(4) -0.007(3) 0.024(3) -0.007(3)
C222 0.050(4) 0.027(3) 0.029(3) 0.008(3) 0.023(3) 0.000(3)
C223 0.082(6) 0.035(4) 0.042(5) 0.026(4) 0.023(5) 0.010(4)
C224 0.122(9) 0.033(5) 0.044(5) 0.009(4) 0.034(6) -0.008(5)
C225 0.087(7) 0.051(5) 0.055(6) 0.007(5) 0.034(6) -0.028(5)
C226 0.055(5) 0.041(4) 0.049(5) -0.009(4) 0.031(4) -0.013(4)
C227 0.044(4) 0.026(3) 0.019(3) 0.002(3) 0.004(3) 0.007(3)
C232 0.048(4) 0.022(3) 0.022(3) 0.000(3) 0.009(3) -0.002(3)
C233 0.060(5) 0.034(4) 0.029(4) -0.003(3) 0.003(4) 0.003(4)
C234 0.068(5) 0.026(4) 0.039(4) 0.014(3) 0.020(4) -0.003(3)
C235 0.057(5) 0.038(4) 0.042(4) -0.005(4) 0.020(4) -0.013(4)
C236 0.038(4) 0.027(4) 0.036(4) -0.003(3) 0.012(3) -0.006(3)
C237 0.039(3) 0.022(3) 0.026(3) 0.001(3) 0.011(3) 0.001(3)
C241 0.027(3) 0.026(3) 0.023(3) 0.001(3) 0.010(3) 0.000(2)
C242 0.021(3) 0.032(4) 0.028(3) 0.002(3) 0.001(3) -0.004(3)
C243 0.028(3) 0.035(4) 0.038(4) -0.001(3) 0.000(3) 0.002(3)
C244 0.026(3) 0.035(4) 0.060(5) -0.001(3) -0.005(3) 0.000(3)
C245 0.040(4) 0.036(4) 0.051(5) -0.015(4) 0.008(4) 0.004(3)
C246 0.042(4) 0.040(4) 0.030(4) -0.007(3) 0.004(3) -0.005(3)
C247 0.027(3) 0.023(3) 0.026(3) -0.004(3) -0.005(3) -0.005(2)

loop_
_atom_type_symbol
_atom_type_description
_atom_type_scat_dispersion_real
_atom_type_scat_dispersion_imag
_atom_type_scat_source
C C 0.0033 0.0016 'International Tables Vol C Tables 4.2.6.8 and 6.1.1.4'
H H 0.0000 0.0000 'International Tables Vol C Tables 4.2.6.8 and 6.1.1.4'
Co Co 0.3494 0.9721 'International Tables Vol C Tables 4.2.6.8 and 6.1.1.4'
N N 0.0061 0.0033 'International Tables Vol C Tables 4.2.6.8 and 6.1.1.4'
O O 0.0106 0.0060 'International Tables Vol C Tables 4.2.6.8 and 6.1.1.4'

loop_
_geom_angle_atom_site_label_1
_geom_angle_atom_site_label_2
_geom_angle_atom_site_label_3
_geom_angle
_geom_angle_site_symmetry_1
_geom_angle_site_symmetry_3
O3 Co1 O13 175.9(2) . .
O3 Co1 N132 86.6(2) . 2_654
O13 Co1 N132 91.9(2) . 2_654
O3 Co1 O9 89.98(18) . .
O13 Co1 O9 93.92(19) . .
N132 Co1 O9 95.65(19) 2_654 .
O3 Co1 N12 83.41(19) . .
O13 Co1 N12 92.8(2) . .
N132 Co1 N12 89.6(2) 2_654 .
O9 Co1 N12 171.3(2) . .
O3 Co1 O7 89.54(17) . .
O13 Co1 O7 92.33(19) . .
N132 Co1 O7 173.1(2) 2_654 .
O9 Co1 O7 78.61(16) . .
N12 Co1 O7 95.7(2) . .
O1 Co2 O4 178.37(19) 1_565 .
O1 Co2 O11 91.00(16) 1_565 .
O4 Co2 O11 87.86(16) . .
O1 Co2 O7 88.60(17) 1_565 .
O4 Co2 O7 92.56(17) . .
O11 Co2 O7 179.12(18) . .
O1 Co2 O5 97.87(16) 1_565 .
O4 Co2 O5 80.78(16) . .
O11 Co2 O5 78.82(16) . .
O7 Co2 O5 102.01(16) . .
O1 Co2 O9 81.50(16) 1_565 .
O4 Co2 O9 99.86(16) . .
O11 Co2 O9 101.59(16) . .
O7 Co2 O9 77.58(16) . .
O5 Co2 O9 179.24(17) . .
O2 Co3 N112 82.19(19) 1_565 1_565
O2 Co3 O5 89.52(17) 1_565 .
N112 Co3 O5 167.4(2) 1_565 .
O2 Co3 O14 174.95(19) 1_565 .
N112 Co3 O14 93.9(2) 1_565 .
O5 Co3 O14 94.85(19) . .
O2 Co3 N32 87.34(19) 1_565 4_665
N112 Co3 N32 98.2(2) 1_565 4_665
O5 Co3 N32 90.88(19) . 4_665
O14 Co3 N32 90.1(2) . 4_665
O2 Co3 O11 93.29(16) 1_565 .
N112 Co3 O11 92.0(2) 1_565 .
O5 Co3 O11 78.95(16) . .
O14 Co3 O11 90.04(17) . .
N32 Co3 O11 169.80(19) 4_665 .
C51 O1 Co2 127.9(4) . 1_545
C51 O2 Co3 128.6(4) . 1_545
C151 O3 Co1 135.3(4) . .
C151 O4 Co2 124.6(4) . .
C227 O5 Co3 126.1(4) . .
C227 O5 Co2 122.2(4) . .
Co3 O5 Co2 95.71(16) . .
C217 O7 Co2 122.5(4) . .
C217 O7 Co1 124.0(4) . .
Co2 O7 Co1 95.24(16) . .
C237 O9 Co1 126.4(4) . .
C237 O9 Co2 125.5(4) . .
Co1 O9 Co2 94.93(17) . .
C247 O11 Co2 124.6(4) . .
C247 O11 Co3 125.5(4) . .
Co2 O11 Co3 93.73(16) . .
C11 N11 C13 108.2(5) . .
C11 N11 C1 127.8(6) . .
C13 N11 C1 123.5(5) . .
C11 N12 C12 105.6(5) . .
C11 N12 Co1 136.0(5) . .
C12 N12 Co1 117.1(4) . .
C31 N31 C33 107.5(5) . .
C31 N31 C3 126.8(6) . .
C33 N31 C3 125.6(5) . .
C31 N32 C32 105.7(5) . .
C31 N32 Co3 125.0(4) . 4_664
C32 N32 Co3 128.4(4) . 4_664
C111 N111 C113 107.4(5) . .
C111 N111 C101 126.4(5) . .
C113 N111 C101 125.9(5) . .
C111 N112 C112 105.5(5) . .
C111 N112 Co3 130.4(5) . 1_545
C112 N112 Co3 121.3(4) . 1_545
C131 N131 C133 107.5(5) . .
C131 N131 C103 129.3(6) . .
C133 N131 C103 123.0(6) . .
C131 N132 C132 104.2(6) . .
C131 N132 Co1 133.5(5) . 2_655
C132 N132 Co1 122.3(5) . 2_655
C6 C1 C2 121.2(6) . .
C6 C1 N11 118.5(5) . .
C2 C1 N11 120.0(5) . .
C3 C2 C1 118.9(6) . .
C3 C2 H1 120.5 . .
C1 C2 H1 120.5 . .
C4 C3 C2 119.9(6) . .
C4 C3 N31 120.0(6) . .
C2 C3 N31 120.2(6) . .
C5 C4 C3 119.9(6) . .
C5 C4 H2 120.0 . .
C3 C4 H2 120.0 . .
C4 C5 C6 120.1(6) . .
C4 C5 C51 119.0(5) . .
C6 C5 C51 120.7(5) . .
C1 C6 C5 119.9(6) . .
C1 C6 H3 120.1 . .
C5 C6 H3 120.1 . .
N12 C11 N11 112.5(6) . .
N12 C11 H4 123.8 . .
N11 C11 H4 123.8 . .
C13 C12 N12 107.8(6) . .
C13 C12 H5 126.1 . .
N12 C12 H5 126.1 . .
C12 C13 N11 105.7(6) . .
C12 C13 H6 127.2 . .
N11 C13 H6 127.2 . .
N32 C31 N31 111.4(6) . .
N32 C31 H7 124.3 . .
N31 C31 H7 124.3 . .
C33 C32 N32 110.6(6) . .
C33 C32 H8 124.7 . .
N32 C32 H8 124.7 . .
C32 C33 N31 104.7(6) . .
C32 C33 H9 127.7 . .
N31 C33 H9 127.7 . .
O1 C51 O2 127.2(5) . .
O1 C51 C5 117.4(5) . .
O2 C51 C5 115.3(5) . .
C106 C101 C102 121.2(6) . .
C106 C101 N111 119.8(5) . .
C102 C101 N111 118.8(5) . .
C103 C102 C101 117.8(6) . .
C103 C102 H10 121.1 . .
C101 C102 H10 121.1 . .
C104 C103 C102 122.5(6) . .
C104 C103 N131 120.2(6) . .
C102 C103 N131 117.0(6) . .
C103 C104 C105 119.4(6) . .
C103 C104 H11 120.3 . .
C105 C104 H11 120.3 . .
C104 C105 C106 119.3(6) . .
C104 C105 C151 122.2(5) . .
C106 C105 C151 118.1(5) . .
C101 C106 C105 119.7(6) . .
C101 C106 H12 120.2 . .
C105 C106 H12 120.2 . .
N112 C111 N111 111.9(6) . .
N112 C111 H13 124.0 . .
N111 C111 H13 124.0 . .
C113 C112 N112 109.0(6) . .
C113 C112 H14 125.5 . .
N112 C112 H14 125.5 . .
C112 C113 N111 106.2(5) . .
C112 C113 H15 126.9 . .
N111 C113 H15 126.9 . .
C236 C121 C232 120.6(7) . .
C236 C121 C241 116.2(6) . .
C232 C121 C241 123.1(6) . .
N132 C131 N131 111.6(6) . .
N132 C131 H16 124.2 . .
N131 C131 H16 124.2 . .
C133 C132 N132 111.4(7) . .
C133 C132 H17 124.3 . .
N132 C132 H17 124.3 . .
C132 C133 N131 105.1(6) . .
C132 C133 H18 127.4 . .
N131 C133 H18 127.4 . .
O3 C151 O4 126.4(6) . .
O3 C151 C105 117.0(5) . .
O4 C151 C105 116.5(5) . .
C212 C211 C216 119.4(8) . .
C212 C211 C221 123.0(7) . .
C216 C211 C221 117.4(8) . .
C211 C212 C213 120.9(7) . .
C211 C212 C217 122.7(7) . .
C213 C212 C217 116.3(8) . .
C212 C213 C214 119.0(9) . .
C212 C213 H19 120.5 . .
C214 C213 H19 120.5 . .
C215 C214 C213 119.4(8) . .
C215 C214 H20 120.3 . .
C213 C214 H20 120.3 . .
C216 C215 C214 120.4(8) . .
C216 C215 H21 119.8 . .
C214 C215 H21 119.8 . .
C215 C216 C211 120.8(9) . .
C215 C216 H22 119.6 . .
C211 C216 H22 119.6 . .
O8 C217 O7 123.9(6) . .
O8 C217 C212 118.6(6) . .
O7 C217 C212 117.5(6) . .
C222 C221 C226 117.6(7) . .
C222 C221 C211 123.7(6) . .
C226 C221 C211 118.5(7) . .
C221 C222 C223 119.8(7) . .
C221 C222 C227 123.9(6) . .
C223 C222 C227 116.3(8) . .
C224 C223 C222 119.0(10) . .
C224 C223 H23 120.5 . .
C222 C223 H23 120.5 . .
C225 C224 C223 120.9(9) . .
C225 C224 H24 119.5 . .
C223 C224 H24 119.5 . .
C226 C225 C224 119.2(9) . .
C226 C225 H25 120.4 . .
C224 C225 H25 120.4 . .
C225 C226 C221 123.4(10) . .
C225 C226 H26 118.3 . .
C221 C226 H26 118.3 . .
O6 C227 O5 124.1(7) . .
O6 C227 C222 119.3(6) . .
O5 C227 C222 116.6(6) . .
C121 C232 C233 118.3(7) . .
C121 C232 C237 122.4(6) . .
C233 C232 C237 119.3(7) . .
C234 C233 C232 121.7(8) . .
C234 C233 H27 119.2 . .
C232 C233 H27 119.2 . .
C235 C234 C233 119.2(7) . .
C235 C234 H28 120.4 . .
C233 C234 H28 120.4 . .
C234 C235 C236 120.8(7) . .
C234 C235 H29 119.6 . .
C236 C235 H29 119.6 . .
C121 C236 C235 119.3(7) . .
C121 C236 H30 120.4 . .
C235 C236 H30 120.4 . .
O10 C237 O9 124.0(7) . .
O10 C237 C232 118.3(6) . .
O9 C237 C232 117.7(6) . .
C246 C241 C242 118.2(6) . .
C246 C241 C121 119.3(6) . .
C242 C241 C121 122.4(6) . .
C243 C242 C241 118.6(7) . .
C243 C242 C247 120.7(6) . .
C241 C242 C247 120.7(6) . .
C242 C243 C244 122.2(7) . .
C242 C243 H31 118.9 . .
C244 C243 H31 118.9 . .
C245 C244 C243 118.8(7) . .
C245 C244 H32 120.6 . .
C243 C244 H32 120.6 . .
C246 C245 C244 120.8(7) . .
C246 C245 H33 119.6 . .
C244 C245 H33 119.6 . .
C245 C246 C241 121.2(7) . .
C245 C246 H34 119.4 . .
C241 C246 H34 119.4 . .
O12 C247 O11 123.9(6) . .
O12 C247 C242 117.7(6) . .
O11 C247 C242 118.3(5) . .

loop_
_geom_bond_atom_site_label_1
_geom_bond_atom_site_label_2
_geom_bond_distance
_geom_bond_site_symmetry_2
Co1 O3 2.051(4) .
Co1 O13 2.082(5) .
Co1 N132 2.111(5) 2_654
Co1 O9 2.113(4) .
Co1 N12 2.119(5) .
Co1 O7 2.209(4) .
Co2 O1 1.999(4) 1_565
Co2 O4 2.028(4) .
Co2 O11 2.128(4) .
Co2 O7 2.132(4) .
Co2 O5 2.211(4) .
Co2 O9 2.237(4) .
Co3 O2 2.066(4) 1_565
Co3 N112 2.078(5) 1_565
Co3 O5 2.089(4) .
Co3 O14 2.090(5) .
Co3 N32 2.117(5) 4_665
Co3 O11 2.241(4) .
O1 C51 1.248(7) .
O1 Co2 1.999(4) 1_545
O2 C51 1.263(7) .
O2 Co3 2.066(4) 1_545
O3 C151 1.240(8) .
O4 C151 1.245(7) .
O5 C227 1.293(8) .
O6 C227 1.225(9) .
O7 C217 1.292(8) .
O8 C217 1.240(9) .
O9 C237 1.288(8) .
O10 C237 1.259(9) .
O11 C247 1.272(7) .
O12 C247 1.248(8) .
N11 C11 1.338(9) .
N11 C13 1.378(9) .
N11 C1 1.454(8) .
N12 C11 1.255(9) .
N12 C12 1.452(9) .
N31 C31 1.338(8) .
N31 C33 1.381(9) .
N31 C3 1.436(8) .
N32 C31 1.306(9) .
N32 C32 1.363(9) .
N32 Co3 2.117(5) 4_664
N111 C111 1.344(8) .
N111 C113 1.361(8) .
N111 C101 1.436(8) .
N112 C111 1.288(8) .
N112 C112 1.398(9) .
N112 Co3 2.078(5) 1_545
N131 C131 1.338(9) .
N131 C133 1.390(9) .
N131 C103 1.429(8) .
N132 C131 1.329(9) .
N132 C132 1.386(9) .
N132 Co1 2.111(5) 2_655
C1 C6 1.342(8) .
C1 C2 1.410(9) .
C2 C3 1.395(9) .
C2 H1 0.9500 .
C3 C4 1.393(9) .
C4 C5 1.380(9) .
C4 H2 0.9500 .
C5 C6 1.410(9) .
C5 C51 1.512(8) .
C6 H3 0.9500 .
C11 H4 0.9500 .
C12 C13 1.338(9) .
C12 H5 0.9500 .
C13 H6 0.9500 .
C31 H7 0.9500 .
C32 C33 1.353(10) .
C32 H8 0.9500 .
C33 H9 0.9500 .
C101 C106 1.375(9) .
C101 C102 1.404(9) .
C102 C103 1.387(8) .
C102 H10 0.9500 .
C103 C104 1.371(9) .
C104 C105 1.398(9) .
C104 H11 0.9500 .
C105 C106 1.412(8) .
C105 C151 1.505(8) .
C106 H12 0.9500 .
C111 H13 0.9500 .
C112 C113 1.347(8) .
C112 H14 0.9500 .
C113 H15 0.9500 .
C121 C236 1.386(9) .
C121 C232 1.388(10) .
C121 C241 1.508(9) .
C131 H16 0.9500 .
C132 C133 1.336(11) .
C132 H17 0.9500 .
C133 H18 0.9500 .
C211 C212 1.371(13) .
C211 C216 1.390(11) .
C211 C221 1.504(11) .
C212 C213 1.394(11) .
C212 C217 1.530(10) .
C213 C214 1.400(12) .
C213 H19 0.9500 .
C214 C215 1.393(15) .
C214 H20 0.9500 .
C215 C216 1.359(13) .
C215 H21 0.9500 .
C216 H22 0.9500 .
C221 C222 1.383(11) .
C221 C226 1.415(10) .
C222 C223 1.417(10) .
C222 C227 1.508(10) .
C223 C224 1.401(15) .
C223 H23 0.9500 .
C224 C225 1.369(16) .
C224 H24 0.9500 .
C225 C226 1.337(14) .
C225 H25 0.9500 .
C226 H26 0.9500 .
C232 C233 1.398(10) .
C232 C237 1.496(10) .
C233 C234 1.374(11) .
C233 H27 0.9500 .
C234 C235 1.372(12) .
C234 H28 0.9500 .
C235 C236 1.399(11) .
C235 H29 0.9500 .
C236 H30 0.9500 .
C241 C246 1.406(10) .
C241 C242 1.413(10) .
C242 C243 1.374(10) .
C242 C247 1.503(9) .
C243 C244 1.384(11) .
C243 H31 0.9500 .
C244 C245 1.373(12) .
C244 H32 0.9500 .
C245 C246 1.357(12) .
C245 H33 0.9500 .
C246 H34 0.9500 .

loop_
_geom_torsion_atom_site_label_1
_geom_torsion_atom_site_label_2
_geom_torsion_atom_site_label_3
_geom_torsion_atom_site_label_4
_geom_torsion
_geom_torsion_site_symmetry_1
N132 Co1 O3 C151 152.6(6) 2_654
O9 Co1 O3 C151 56.9(6) .
N12 Co1 O3 C151 -117.4(6) .
O7 Co1 O3 C151 -21.7(6) .
O11 Co2 O4 C151 -133.5(5) .
O7 Co2 O4 C151 45.7(5) .
O5 Co2 O4 C151 147.5(5) .
O9 Co2 O4 C151 -32.1(5) .
O2 Co3 O5 C227 -155.4(5) 1_565
N112 Co3 O5 C227 155.9(9) 1_565
O14 Co3 O5 C227 22.1(5) .
N32 Co3 O5 C227 -68.0(5) 4_665
O11 Co3 O5 C227 111.2(5) .
O2 Co3 O5 Co2 67.23(17) 1_565
N112 Co3 O5 Co2 18.5(10) 1_565
O14 Co3 O5 Co2 -115.30(18) .
N32 Co3 O5 Co2 154.56(19) 4_665
O11 Co3 O5 Co2 -26.22(15) .
O1 Co2 O5 C227 158.6(5) 1_565
O4 Co2 O5 C227 -22.3(5) .
O11 Co2 O5 C227 -112.0(5) .
O7 Co2 O5 C227 68.3(5) .
O1 Co2 O5 Co3 -61.71(18) 1_565
O4 Co2 O5 Co3 117.38(19) .
O11 Co2 O5 Co3 27.75(15) .
O7 Co2 O5 Co3 -151.96(16) .
O1 Co2 O7 C217 -28.0(5) 1_565
O4 Co2 O7 C217 150.8(5) .
O5 Co2 O7 C217 69.7(6) .
O9 Co2 O7 C217 -109.6(5) .
O1 Co2 O7 Co1 108.41(17) 1_565
O4 Co2 O7 Co1 -72.73(18) .
O5 Co2 O7 Co1 -153.84(15) .
O9 Co2 O7 Co1 26.81(15) .
O3 Co1 O7 C217 -162.9(5) .
O13 Co1 O7 C217 13.5(5) .
O9 Co1 O7 C217 107.1(5) .
N12 Co1 O7 C217 -79.5(5) .
O3 Co1 O7 Co2 61.66(19) .
O13 Co1 O7 Co2 -121.94(19) .
O9 Co1 O7 Co2 -28.41(16) .
N12 Co1 O7 Co2 145.00(18) .
O3 Co1 O9 C237 155.5(5) .
O13 Co1 O9 C237 -23.4(5) .
N132 Co1 O9 C237 68.9(5) 2_654
O7 Co1 O9 C237 -115.0(5) .
O3 Co1 O9 Co2 -62.59(17) .
O13 Co1 O9 Co2 118.54(19) .
N132 Co1 O9 Co2 -149.2(2) 2_654
O7 Co1 O9 Co2 26.95(15) .
O1 Co2 O9 C237 23.9(5) 1_565
O4 Co2 O9 C237 -155.2(5) .
O11 Co2 O9 C237 -65.3(5) .
O7 Co2 O9 C237 114.4(5) .
O1 Co2 O9 Co1 -118.55(18) 1_565
O4 Co2 O9 Co1 62.35(18) .
O11 Co2 O9 Co1 152.17(15) .
O7 Co2 O9 Co1 -28.11(16) .
O1 Co2 O11 C247 -149.0(5) 1_565
O4 Co2 O11 C247 32.2(5) .
O5 Co2 O11 C247 113.2(5) .
O9 Co2 O11 C247 -67.5(5) .
O1 Co2 O11 Co3 72.18(17) 1_565
O4 Co2 O11 Co3 -106.66(16) .
O5 Co2 O11 Co3 -25.64(14) .
O9 Co2 O11 Co3 153.71(14) .
O2 Co3 O11 C247 160.2(5) 1_565
N112 Co3 O11 C247 77.9(5) 1_565
O5 Co3 O11 C247 -111.0(5) .
O14 Co3 O11 C247 -16.0(5) .
N32 Co3 O11 C247 -106.6(11) 4_665
O2 Co3 O11 Co2 -61.62(17) 1_565
N112 Co3 O11 Co2 -143.90(18) 1_565
O5 Co3 O11 Co2 27.24(16) .
O14 Co3 O11 Co2 122.18(19) .
N32 Co3 O11 Co2 31.7(11) 4_665
O3 Co1 N12 C11 -113.4(7) .
O13 Co1 N12 C11 65.1(7) .
N132 Co1 N12 C11 -26.8(7) 2_654
O7 Co1 N12 C11 157.7(6) .
O3 Co1 N12 C12 51.7(5) .
O13 Co1 N12 C12 -129.8(5) .
N132 Co1 N12 C12 138.3(5) 2_654
O7 Co1 N12 C12 -37.2(5) .
C11 N11 C1 C6 139.7(7) .
C13 N11 C1 C6 -31.4(9) .
C11 N11 C1 C2 -34.8(9) .
C13 N11 C1 C2 154.1(6) .
C6 C1 C2 C3 1.6(9) .
N11 C1 C2 C3 175.9(6) .
C1 C2 C3 C4 0.8(9) .
C1 C2 C3 N31 179.7(5) .
C31 N31 C3 C4 145.7(6) .
C33 N31 C3 C4 -31.4(9) .
C31 N31 C3 C2 -33.2(9) .
C33 N31 C3 C2 149.8(7) .
C2 C3 C4 C5 -1.5(9) .
N31 C3 C4 C5 179.6(6) .
C3 C4 C5 C6 -0.1(9) .
C3 C4 C5 C51 -174.5(6) .
C2 C1 C6 C5 -3.2(9) .
N11 C1 C6 C5 -177.7(6) .
C4 C5 C6 C1 2.5(9) .
C51 C5 C6 C1 176.7(6) .
C12 N12 C11 N11 -5.4(7) .
Co1 N12 C11 N11 160.8(5) .
C13 N11 C11 N12 4.3(8) .
C1 N11 C11 N12 -167.9(6) .
C11 N12 C12 C13 4.7(7) .
Co1 N12 C12 C13 -164.6(4) .
N12 C12 C13 N11 -2.1(7) .
C11 N11 C13 C12 -1.0(7) .
C1 N11 C13 C12 171.6(5) .
C32 N32 C31 N31 3.3(7) .
Co3 N32 C31 N31 -166.5(4) 4_664
C33 N31 C31 N32 -3.0(8) .
C3 N31 C31 N32 179.5(6) .
C31 N32 C32 C33 -2.3(8) .
Co3 N32 C32 C33 166.9(5) 4_664
N32 C32 C33 N31 0.6(8) .
C31 N31 C33 C32 1.4(8) .
C3 N31 C33 C32 178.9(6) .
Co2 O1 C51 O2 -5.0(9) 1_545
Co2 O1 C51 C5 173.5(4) 1_545
Co3 O2 C51 O1 23.6(9) 1_545
Co3 O2 C51 C5 -154.9(4) 1_545
C4 C5 C51 O1 8.1(8) .
C6 C5 C51 O1 -166.2(6) .
C4 C5 C51 O2 -173.2(6) .
C6 C5 C51 O2 12.5(8) .
C111 N111 C101 C106 -142.4(6) .
C113 N111 C101 C106 31.0(9) .
C111 N111 C101 C102 34.6(9) .
C113 N111 C101 C102 -152.0(6) .
C106 C101 C102 C103 2.8(9) .
N111 C101 C102 C103 -174.2(6) .
C101 C102 C103 C104 -3.2(10) .
C101 C102 C103 N131 171.1(6) .
C131 N131 C103 C104 -54.8(11) .
C133 N131 C103 C104 131.6(8) .
C131 N131 C103 C102 130.8(7) .
C133 N131 C103 C102 -42.7(10) .
C102 C103 C104 C105 0.9(10) .
N131 C103 C104 C105 -173.1(6) .
C103 C104 C105 C106 1.7(10) .
C103 C104 C105 C151 174.3(6) .
C102 C101 C106 C105 -0.2(9) .
N111 C101 C106 C105 176.7(6) .
C104 C105 C106 C101 -2.1(9) .
C151 C105 C106 C101 -175.0(6) .
C112 N112 C111 N111 0.4(7) .
Co3 N112 C111 N111 -160.4(4) 1_545
C113 N111 C111 N112 -0.4(7) .
C101 N111 C111 N112 174.0(6) .
C111 N112 C112 C113 -0.2(7) .
Co3 N112 C112 C113 162.7(4) 1_545
N112 C112 C113 N111 0.0(7) .
C111 N111 C113 C112 0.2(7) .
C101 N111 C113 C112 -174.2(6) .
C132 N132 C131 N131 -1.5(9) .
Co1 N132 C131 N131 176.2(5) 2_655
C133 N131 C131 N132 -1.1(9) .
C103 N131 C131 N132 -175.4(6) .
C131 N132 C132 C133 3.8(10) .
Co1 N132 C132 C133 -174.3(6) 2_655
N132 C132 C133 N131 -4.4(11) .
C131 N131 C133 C132 3.3(10) .
C103 N131 C133 C132 178.1(7) .
Co1 O3 C151 O4 -19.9(10) .
Co1 O3 C151 C105 157.0(5) .
Co2 O4 C151 O3 5.1(9) .
Co2 O4 C151 C105 -171.8(4) .
C104 C105 C151 O3 -178.7(6) .
C106 C105 C151 O3 -6.0(8) .
C104 C105 C151 O4 -1.5(9) .
C106 C105 C151 O4 171.2(6) .
C216 C211 C212 C213 -1.3(11) .
C221 C211 C212 C213 173.2(6) .
C216 C211 C212 C217 176.7(6) .
C221 C211 C212 C217 -8.9(10) .
C211 C212 C213 C214 2.5(10) .
C217 C212 C213 C214 -175.6(6) .
C212 C213 C214 C215 -1.7(11) .
C213 C214 C215 C216 -0.4(12) .
C214 C215 C216 C211 1.6(12) .
C212 C211 C216 C215 -0.8(11) .
C221 C211 C216 C215 -175.6(7) .
Co2 O7 C217 O8 133.3(6) .
Co1 O7 C217 O8 9.2(10) .
Co2 O7 C217 C212 -46.3(8) .
Co1 O7 C217 C212 -170.4(4) .
C211 C212 C217 O8 136.3(8) .
C213 C212 C217 O8 -45.7(9) .
C211 C212 C217 O7 -44.0(10) .
C213 C212 C217 O7 134.0(7) .
C212 C211 C221 C222 116.2(8) .
C216 C211 C221 C222 -69.3(9) .
C212 C211 C221 C226 -70.4(9) .
C216 C211 C221 C226 104.2(8) .
C226 C221 C222 C223 -3.8(10) .
C211 C221 C222 C223 169.7(7) .
C226 C221 C222 C227 174.0(6) .
C211 C221 C222 C227 -12.5(10) .
C221 C222 C223 C224 4.6(11) .
C227 C222 C223 C224 -173.5(7) .
C222 C223 C224 C225 -2.3(13) .
C223 C224 C225 C226 -0.6(14) .
C224 C225 C226 C221 1.3(13) .
C222 C221 C226 C225 0.9(11) .
C211 C221 C226 C225 -172.9(8) .
Co3 O5 C227 O6 -10.2(9) .
Co2 O5 C227 O6 117.0(6) .
Co3 O5 C227 C222 166.8(4) .
Co2 O5 C227 C222 -65.9(7) .
C221 C222 C227 O6 154.5(7) .
C223 C222 C227 O6 -27.6(9) .
C221 C222 C227 O5 -22.7(9) .
C223 C222 C227 O5 155.2(6) .
C236 C121 C232 C233 4.5(10) .
C241 C121 C232 C233 -171.0(6) .
C236 C121 C232 C237 -175.9(6) .
C241 C121 C232 C237 8.5(10) .
C121 C232 C233 C234 -2.6(11) .
C237 C232 C233 C234 177.9(7) .
C232 C233 C234 C235 -0.6(12) .
C233 C234 C235 C236 2.0(12) .
C232 C121 C236 C235 -3.3(10) .
C241 C121 C236 C235 172.6(6) .
C234 C235 C236 C121 0.0(11) .
Co1 O9 C237 O10 13.6(9) .
Co2 O9 C237 O10 -117.4(7) .
Co1 O9 C237 C232 -170.3(4) .
Co2 O9 C237 C232 58.7(7) .
C121 C232 C237 O10 -153.0(7) .
C233 C232 C237 O10 26.5(10) .
C121 C232 C237 O9 30.6(9) .
C233 C232 C237 O9 -149.8(6) .
C236 C121 C241 C246 -106.1(7) .
C232 C121 C241 C246 69.7(8) .
C236 C121 C241 C242 69.4(8) .
C232 C121 C241 C242 -114.9(7) .
C246 C241 C242 C243 0.2(9) .
C121 C241 C242 C243 -175.3(6) .
C246 C241 C242 C247 -178.1(6) .
C121 C241 C242 C247 6.4(9) .
C241 C242 C243 C244 -2.8(10) .
C247 C242 C243 C244 175.5(6) .
C242 C243 C244 C245 3.6(11) .
C243 C244 C245 C246 -1.6(12) .
C244 C245 C246 C241 -1.0(12) .
C242 C241 C246 C245 1.8(10) .
C121 C241 C246 C245 177.4(7) .
Co2 O11 C247 O12 -136.2(5) .
Co3 O11 C247 O12 -10.1(9) .
Co2 O11 C247 C242 39.9(8) .
Co3 O11 C247 C242 166.1(4) .
C243 C242 C247 O12 49.2(9) .
C241 C242 C247 O12 -132.5(6) .
C243 C242 C247 O11 -127.2(7) .
C241 C242 C247 O11 51.1(9) .
